data_4500078
loop_
_publ_author_name
'Eric Demers'
'Thierry Maris'
'Janie Cabana'
'Jean-Hugues Fournier'
'James D. Wuest'

_publ_section_title
;
 Weakly Bonded Molecular Networks Built from Tetranitro and
 Tetracyanospirobifluorenes
;
_journal_name_full 'Cryst. Growth & Design'
_journal_page_first 1237
_journal_page_last 1245
_journal_paper_doi 10.1021/cg049590t
_journal_volume 5
_journal_year 2005
_chemical_compound_source 'Synthesized by the authors. See text'
_chemical_formula_moiety 'C53 H28 N4, 3(C4 H8 O2)'
_chemical_formula_sum 'C65 H52 N4 O6'
_chemical_formula_weight 985.11
_chemical_name_systematic
;
 ?
;
_space_group_IT_number 2
_symmetry_cell_setting triclinic
_symmetry_space_group_name_Hall '-P 1'
_symmetry_space_group_name_H-M 'P -1'
_atom_sites_solution_hydrogens geom
_atom_sites_solution_primary direct
_atom_sites_solution_secondary difmap
_audit_creation_method SHELXL-97
_cell_angle_alpha 93.161(3)
_cell_angle_beta 98.071(3)
_cell_angle_gamma 109.723(3)
_cell_formula_units_Z 2
_cell_length_a 13.3274(6)
_cell_length_b 14.2569(7)
_cell_length_c 14.8016(7)
_cell_measurement_reflns_used 5748
_cell_measurement_temperature 223(2)
_cell_measurement_theta_max 69.89
_cell_measurement_theta_min 3.03
_cell_volume 2605.3(2)
_computing_cell_refinement 'SMART (Bruker, 1999)'
_computing_data_collection 'SAINT (Bruker, 1999)'
_computing_data_reduction 'SAINT (Bruker, 1999)'
_computing_molecular_graphics 'XP (Bruker, 1999)'
_computing_publication_material 'UdMX (local program)'
_computing_structure_refinement 'SHELXL97 (Sheldrick, 1997)'
_computing_structure_solution 'SHELXS97 (Sheldrick, 1997)'
_diffrn_ambient_temperature 223(2)
_diffrn_detector_area_resol_mean 5.5
_diffrn_measured_fraction_theta_full 0.972
_diffrn_measured_fraction_theta_max 0.972
_diffrn_measurement_device_type 'Bruker AXS Smart 2K/Platform'
_diffrn_measurement_method \w
_diffrn_radiation_monochromator graphite
_diffrn_radiation_source 'Sealed Tube'
_diffrn_radiation_type CuK\a
_diffrn_radiation_wavelength 1.54178
_diffrn_reflns_av_R_equivalents 0.028
_diffrn_reflns_av_sigmaI/netI 0.0261
_diffrn_reflns_limit_h_max 15
_diffrn_reflns_limit_h_min -16
_diffrn_reflns_limit_k_max 17
_diffrn_reflns_limit_k_min -17
_diffrn_reflns_limit_l_max 18
_diffrn_reflns_limit_l_min -18
_diffrn_reflns_number 31034
_diffrn_reflns_theta_full 70.04
_diffrn_reflns_theta_max 70.04
_diffrn_reflns_theta_min 3.03
_diffrn_standards_decay_% 0.00
_diffrn_standards_number 187
_exptl_absorpt_coefficient_mu 0.644
_exptl_absorpt_correction_T_max 0.9200
_exptl_absorpt_correction_T_min 0.7000
_exptl_absorpt_correction_type multi-scan
_exptl_absorpt_process_details 'Sadabs (Sheldrick,1996)'
_exptl_crystal_colour Colourless
_exptl_crystal_density_diffrn 1.256
_exptl_crystal_density_method 'not measured'
_exptl_crystal_description block
_exptl_crystal_F_000 1036
_exptl_crystal_size_max 0.40
_exptl_crystal_size_mid 0.35
_exptl_crystal_size_min 0.09
_refine_diff_density_max 0.228
_refine_diff_density_min -0.317
_refine_diff_density_rms 0.043
_refine_ls_extinction_method none
_refine_ls_goodness_of_fit_ref 1.102
_refine_ls_hydrogen_treatment constr
_refine_ls_matrix_type full
_refine_ls_number_parameters 695
_refine_ls_number_reflns 9617
_refine_ls_number_restraints 12
_refine_ls_restrained_S_all 1.101
_refine_ls_R_factor_all 0.0719
_refine_ls_R_factor_gt 0.0567
_refine_ls_shift/su_max 0.043
_refine_ls_shift/su_mean 0.007
_refine_ls_structure_factor_coef Fsqd
_refine_ls_weighting_details 'calc w=1/[\s^2^(Fo^2^)+(0.1198P)^2^+0.0792P] where P=(Fo^2^+2Fc^2^)/3'
_refine_ls_weighting_scheme calc
_refine_ls_wR_factor_gt 0.1776
_refine_ls_wR_factor_ref 0.1884
_reflns_number_gt 7183
_reflns_number_total 9617
_reflns_threshold_expression >2\s(I)
_cod_data_source_file deposit.cif
_cod_data_source_block jiw654
_cod_original_sg_symbol_H-M P-1
_cod_database_code 4500078

loop_
_symmetry_equiv_pos_as_xyz
'x, y, z'
'-x, -y, -z'

loop_
_atom_site_label
_atom_site_type_symbol
_atom_site_fract_x
_atom_site_fract_y
_atom_site_fract_z
_atom_site_U_iso_or_equiv
_atom_site_adp_type
_atom_site_occupancy
_atom_site_symmetry_multiplicity
_atom_site_calc_flag
_atom_site_refinement_flags
_atom_site_disorder_assembly
_atom_site_disorder_group
C1 C 0.73395(13) 0.91393(13) 0.16617(12) 0.0407(4) Uani 1 1 d . . .
C2 C 0.79952(14) 1.02465(13) 0.19542(12) 0.0410(4) Uani 1 1 d . . .
C3 C 0.90425(14) 1.04844(13) 0.17562(12) 0.0433(4) Uani 1 1 d . . .
C4 C 0.97407(15) 1.14723(14) 0.19129(15) 0.0528(5) Uani 1 1 d . . .
H4 H 1.0443 1.1647 0.1773 0.063 Uiso 1 1 calc . . .
C5 C 0.93891(16) 1.21983(14) 0.22790(15) 0.0529(5) Uani 1 1 d . . .
H5 H 0.9860 1.2869 0.2382 0.064 Uiso 1 1 calc . . .
C6 C 0.83526(15) 1.19584(14) 0.24991(13) 0.0460(4) Uani 1 1 d . . .
C7 C 0.76529(14) 1.09625(13) 0.23313(12) 0.0433(4) Uani 1 1 d . . .
H7 H 0.6952 1.0784 0.2475 0.052 Uiso 1 1 calc . . .
C8 C 0.79881(15) 1.27318(14) 0.29036(14) 0.0514(5) Uani 1 1 d . . .
C9 C 0.8253(2) 1.36785(17) 0.26143(18) 0.0693(6) Uani 1 1 d . . .
H9 H 0.8697 1.3844 0.2164 0.083 Uiso 1 1 calc . . .
C10 C 0.7877(3) 1.43857(19) 0.2977(2) 0.0834(8) Uani 1 1 d . . .
H10 H 0.8068 1.5027 0.2777 0.100 Uiso 1 1 calc . . .
C11 C 0.7218(2) 1.4145(2) 0.36356(18) 0.0751(7) Uani 1 1 d . . .
C12 C 0.6963(2) 1.32080(19) 0.39494(17) 0.0710(6) Uani 1 1 d . . .
H12 H 0.6526 1.3045 0.4405 0.085 Uiso 1 1 calc . . .
C13 C 0.73575(18) 1.25152(16) 0.35849(15) 0.0585(5) Uani 1 1 d . . .
H13 H 0.7194 1.1884 0.3805 0.070 Uiso 1 1 calc . . .
C14 C 0.6779(3) 1.4854(3) 0.3992(2) 0.1097(11) Uani 1 1 d . . .
N14 N 0.6416(4) 1.5404(3) 0.4270(3) 0.1725(18) Uani 1 1 d . . .
C15 C 0.91790(14) 0.95602(13) 0.14032(12) 0.0439(4) Uani 1 1 d . . .
C16 C 1.00425(15) 0.93810(15) 0.10948(15) 0.0528(5) Uani 1 1 d . . .
H16 H 1.0697 0.9911 0.1102 0.063 Uiso 1 1 calc . . .
C17 C 0.99279(15) 0.84175(15) 0.07781(15) 0.0540(5) Uani 1 1 d . . .
H17 H 1.0513 0.8298 0.0570 0.065 Uiso 1 1 calc . . .
C18 C 0.89623(15) 0.76105(14) 0.07580(13) 0.0474(4) Uani 1 1 d . . .
C19 C 0.80965(14) 0.77995(14) 0.10742(13) 0.0452(4) Uani 1 1 d . . .
H19 H 0.7441 0.7271 0.1068 0.054 Uiso 1 1 calc . . .
C20 C 0.82085(14) 0.87554(13) 0.13918(12) 0.0416(4) Uani 1 1 d . . .
C21 C 0.88209(15) 0.65854(14) 0.03643(14) 0.0501(4) Uani 1 1 d . . .
C22 C 0.92851(17) 0.64426(16) -0.03944(15) 0.0585(5) Uani 1 1 d . . .
H22 H 0.9718 0.7003 -0.0640 0.070 Uiso 1 1 calc . . .
C23 C 0.91205(18) 0.54965(17) -0.07890(16) 0.0623(5) Uani 1 1 d . . .
H23 H 0.9437 0.5414 -0.1303 0.075 Uiso 1 1 calc . . .
C24 C 0.84913(17) 0.46678(15) -0.04324(16) 0.0579(5) Uani 1 1 d . . .
C25 C 0.80222(19) 0.47939(16) 0.03210(17) 0.0664(6) Uani 1 1 d . . .
H25 H 0.7590 0.4232 0.0566 0.080 Uiso 1 1 calc . . .
C26 C 0.81910(19) 0.57489(16) 0.07118(16) 0.0637(6) Uani 1 1 d . . .
H26 H 0.7871 0.5830 0.1224 0.076 Uiso 1 1 calc . . .
C27 C 0.83120(18) 0.36754(18) -0.08436(18) 0.0686(6) Uani 1 1 d . . .
N27 N 0.81714(19) 0.28888(16) -0.11649(19) 0.0937(7) Uani 1 1 d . . .
C28 C 0.64708(14) 0.90134(13) 0.08296(12) 0.0419(4) Uani 1 1 d . . .
C29 C 0.66134(14) 0.93298(13) -0.00162(12) 0.0442(4) Uani 1 1 d . . .
H29 H 0.7314 0.9664 -0.0134 0.053 Uiso 1 1 calc . . .
C30 C 0.54378(14) 0.85045(13) 0.10224(13) 0.0437(4) Uani 1 1 d . . .
C31 C 0.57196(14) 0.91568(13) -0.07014(12) 0.0450(4) Uani 1 1 d . . .
C32 C 0.46863(15) 0.86483(15) -0.05013(13) 0.0505(5) Uani 1 1 d . . .
H32 H 0.4077 0.8527 -0.0957 0.061 Uiso 1 1 calc . . .
C33 C 0.45447(14) 0.83234(15) 0.03463(14) 0.0506(5) Uani 1 1 d . . .
H33 H 0.3847 0.7981 0.0465 0.061 Uiso 1 1 calc . . .
C34 C 0.58734(15) 0.95234(14) -0.16038(13) 0.0474(4) Uani 1 1 d . . .
C35 C 0.51988(15) 0.90105(15) -0.24118(14) 0.0523(5) Uani 1 1 d . . .
H35 H 0.4629 0.8409 -0.2387 0.063 Uiso 1 1 calc . . .
C36 C 0.53488(17) 0.93664(16) -0.32488(14) 0.0563(5) Uani 1 1 d . . .
H36 H 0.4878 0.9013 -0.3787 0.068 Uiso 1 1 calc . . .
C37 C 0.61890(17) 1.02408(16) -0.32960(14) 0.0559(5) Uani 1 1 d . . .
C38 C 0.68889(17) 1.07646(15) -0.24984(15) 0.0570(5) Uani 1 1 d . . .
H38 H 0.7467 1.1357 -0.2528 0.068 Uiso 1 1 calc . . .
C39 C 0.67264(16) 1.04064(15) -0.16688(13) 0.0522(5) Uani 1 1 d . . .
H39 H 0.7198 1.0762 -0.1132 0.063 Uiso 1 1 calc . . .
C40 C 0.6360(2) 1.06420(19) -0.41566(16) 0.0681(6) Uani 1 1 d . . .
N40 N 0.6523(2) 1.09723(19) -0.48217(15) 0.0957(8) Uani 1 1 d . . .
C41 C 0.55625(14) 0.82746(13) 0.19798(13) 0.0442(4) Uani 1 1 d . . .
C42 C 0.47968(15) 0.78308(15) 0.25255(14) 0.0519(5) Uani 1 1 d . . .
H42 H 0.4055 0.7585 0.2279 0.062 Uiso 1 1 calc . . .
C43 C 0.51454(15) 0.77585(14) 0.34325(14) 0.0520(5) Uani 1 1 d . . .
H43 H 0.4631 0.7461 0.3802 0.062 Uiso 1 1 calc . . .
C44 C 0.62482(15) 0.81170(13) 0.38204(13) 0.0473(4) Uani 1 1 d . . .
C45 C 0.70080(14) 0.85484(13) 0.32648(13) 0.0454(4) Uani 1 1 d . . .
H45 H 0.7750 0.8785 0.3508 0.054 Uiso 1 1 calc . . .
C46 C 0.66640(14) 0.86256(12) 0.23578(12) 0.0421(4) Uani 1 1 d . . .
C47 C 0.65761(16) 0.80711(14) 0.48103(14) 0.0503(4) Uani 1 1 d . . .
C48 C 0.59781(17) 0.73009(15) 0.52685(15) 0.0569(5) Uani 1 1 d . . .
H48 H 0.5374 0.6780 0.4938 0.068 Uiso 1 1 calc . . .
C49 C 0.62615(19) 0.72927(16) 0.62010(15) 0.0606(5) Uani 1 1 d . . .
H49 H 0.5846 0.6772 0.6502 0.073 Uiso 1 1 calc . . .
C50 C 0.71516(17) 0.80458(17) 0.66923(14) 0.0574(5) Uani 1 1 d . . .
C51 C 0.77788(18) 0.88026(17) 0.62492(16) 0.0634(6) Uani 1 1 d . . .
H51 H 0.8396 0.9308 0.6581 0.076 Uiso 1 1 calc . . .
C52 C 0.74930(18) 0.88107(16) 0.53211(15) 0.0589(5) Uani 1 1 d . . .
H52 H 0.7923 0.9325 0.5023 0.071 Uiso 1 1 calc . . .
C53 C 0.74188(18) 0.80748(19) 0.76738(16) 0.0665(6) Uani 1 1 d . . .
N53 N 0.76498(18) 0.8121(2) 0.84489(15) 0.0873(7) Uani 1 1 d . . .
O60 O 0.10069(15) 0.45225(15) 0.31661(15) 0.1008(7) Uani 1 1 d . . .
C61 C 0.2020(2) 0.4405(2) 0.3338(3) 0.0992(10) Uani 1 1 d . . .
H61A H 0.2050 0.3903 0.2873 0.119 Uiso 1 1 calc R . .
H61B H 0.2116 0.4164 0.3940 0.119 Uiso 1 1 calc R . .
C62 C 0.2902(3) 0.5363(3) 0.3319(3) 0.1124(12) Uani 1 1 d . . .
H62A H 0.3599 0.5268 0.3470 0.135 Uiso 1 1 calc R . .
H62B H 0.2847 0.5567 0.2698 0.135 Uiso 1 1 calc R . .
O63 O 0.28632(16) 0.61242(15) 0.39438(15) 0.1008(7) Uani 1 1 d . . .
C64 C 0.1839(3) 0.6234(2) 0.3766(2) 0.0981(9) Uani 1 1 d . . .
H64A H 0.1731 0.6450 0.3154 0.118 Uiso 1 1 calc R . .
H64B H 0.1809 0.6749 0.4217 0.118 Uiso 1 1 calc R . .
C65 C 0.0975(2) 0.5280(2) 0.3816(2) 0.1014(10) Uani 1 1 d . . .
H65A H 0.1065 0.5078 0.4435 0.122 Uiso 1 1 calc R . .
H65B H 0.0271 0.5366 0.3691 0.122 Uiso 1 1 calc R . .
O66 O 0.3684(3) 0.4436(3) 0.1321(3) 0.1226(15) Uani 0.692(5) 1 d P A 1
C67 C 0.4406(4) 0.5412(3) 0.1332(3) 0.1384(15) Uani 1 1 d . A 1
H67A H 0.4090 0.5898 0.1539 0.166 Uiso 1 1 calc R A 1
H67B H 0.4567 0.5536 0.0715 0.166 Uiso 1 1 calc R A 1
C68 C 0.5393(3) 0.5516(3) 0.1961(3) 0.1247(13) Uani 1 1 d . A 1
H68A H 0.5860 0.6223 0.2080 0.150 Uiso 1 1 calc R A 1
H68B H 0.5212 0.5277 0.2547 0.150 Uiso 1 1 calc R A 1
O69 O 0.5924(2) 0.4963(3) 0.1575(3) 0.1155(14) Uani 0.692(5) 1 d P A 1
C70 C 0.5215(4) 0.3897(3) 0.1488(3) 0.1373(15) Uani 1 1 d . A 1
H70A H 0.5573 0.3468 0.1238 0.165 Uiso 1 1 calc R A 1
H70B H 0.5057 0.3701 0.2092 0.165 Uiso 1 1 calc R A 1
C71 C 0.4205(4) 0.3785(4) 0.0866(3) 0.1480(18) Uani 1 1 d . A 1
H71A H 0.3722 0.3082 0.0772 0.178 Uiso 1 1 calc R A 1
H71B H 0.4361 0.4002 0.0268 0.178 Uiso 1 1 calc R A 1
O66B O 0.4966(8) 0.4332(6) 0.2300(6) 0.127(3) Uani 0.308(5) 1 d PU A 2
O69B O 0.4655(13) 0.4727(10) 0.0524(7) 0.183(6) Uani 0.308(5) 1 d PU A 2
O72 O 0.96895(19) 0.69158(15) 0.42358(16) 0.1011(6) Uani 1 1 d . . .
C73 C 0.9449(3) 0.7339(3) 0.3430(2) 0.1028(10) Uani 1 1 d . . .
H73A H 0.8686 0.7281 0.3337 0.123 Uiso 1 1 calc R . .
H73B H 0.9562 0.6967 0.2900 0.123 Uiso 1 1 calc R . .
C74 C 1.0138(3) 0.8409(3) 0.3487(2) 0.1008(10) Uani 1 1 d . . .
H74A H 1.0898 0.8464 0.3539 0.121 Uiso 1 1 calc R . .
H74B H 0.9946 0.8685 0.2924 0.121 Uiso 1 1 calc R . .
O75 O 1.00068(18) 0.89673(15) 0.42531(17) 0.0979(6) Uani 1 1 d . . .
C76 C 1.0262(3) 0.8556(2) 0.5064(2) 0.0987(9) Uani 1 1 d . . .
H76A H 1.0150 0.8929 0.5593 0.118 Uiso 1 1 calc R . .
H76B H 1.1025 0.8616 0.5152 0.118 Uiso 1 1 calc R . .
C77 C 0.9569(3) 0.7481(2) 0.5004(2) 0.1015(10) Uani 1 1 d . . .
H77A H 0.9764 0.7203 0.5566 0.122 Uiso 1 1 calc R . .
H77B H 0.8810 0.7427 0.4957 0.122 Uiso 1 1 calc R . .

loop_
_atom_site_aniso_label
_atom_site_aniso_U_11
_atom_site_aniso_U_22
_atom_site_aniso_U_33
_atom_site_aniso_U_23
_atom_site_aniso_U_13
_atom_site_aniso_U_12
C1 0.0363(9) 0.0398(9) 0.0451(9) 0.0014(7) 0.0107(7) 0.0110(7)
C2 0.0387(9) 0.0403(9) 0.0421(9) 0.0036(7) 0.0076(7) 0.0111(7)
C3 0.0395(9) 0.0433(10) 0.0465(10) 0.0054(7) 0.0100(7) 0.0127(7)
C4 0.0413(10) 0.0468(11) 0.0674(12) 0.0038(9) 0.0167(9) 0.0090(8)
C5 0.0470(10) 0.0412(10) 0.0645(12) 0.0027(9) 0.0129(9) 0.0067(8)
C6 0.0468(10) 0.0424(10) 0.0470(10) 0.0013(8) 0.0085(8) 0.0135(7)
C7 0.0390(9) 0.0419(9) 0.0470(10) 0.0019(7) 0.0095(7) 0.0113(7)
C8 0.0473(10) 0.0453(10) 0.0559(11) -0.0024(8) 0.0067(9) 0.0109(8)
C9 0.0750(15) 0.0566(13) 0.0823(16) 0.0123(11) 0.0246(13) 0.0255(11)
C10 0.099(2) 0.0545(14) 0.104(2) 0.0077(13) 0.0203(17) 0.0360(13)
C11 0.0845(17) 0.0685(16) 0.0763(16) -0.0136(12) 0.0070(13) 0.0378(13)
C12 0.0707(15) 0.0712(16) 0.0687(14) -0.0146(12) 0.0141(12) 0.0243(12)
C13 0.0625(12) 0.0511(12) 0.0583(12) -0.0038(9) 0.0130(10) 0.0157(9)
C14 0.145(3) 0.100(2) 0.101(2) -0.0172(18) 0.008(2) 0.074(2)
N14 0.255(5) 0.170(3) 0.152(3) -0.026(3) 0.024(3) 0.162(4)
C15 0.0403(9) 0.0437(10) 0.0472(10) 0.0039(8) 0.0099(8) 0.0131(7)
C16 0.0387(9) 0.0491(11) 0.0688(13) 0.0020(9) 0.0166(9) 0.0108(8)
C17 0.0451(10) 0.0526(11) 0.0672(13) 0.0011(9) 0.0182(9) 0.0180(8)
C18 0.0487(10) 0.0461(10) 0.0498(10) 0.0047(8) 0.0127(8) 0.0178(8)
C19 0.0421(9) 0.0441(10) 0.0478(10) 0.0038(8) 0.0107(8) 0.0121(7)
C20 0.0379(9) 0.0450(10) 0.0426(9) 0.0050(7) 0.0090(7) 0.0145(7)
C21 0.0485(10) 0.0476(11) 0.0552(11) 0.0046(8) 0.0109(8) 0.0175(8)
C22 0.0614(12) 0.0525(12) 0.0620(12) 0.0024(9) 0.0208(10) 0.0170(9)
C23 0.0621(13) 0.0601(13) 0.0657(13) -0.0035(10) 0.0170(11) 0.0219(10)
C24 0.0517(11) 0.0501(12) 0.0696(13) -0.0012(10) 0.0053(10) 0.0177(9)
C25 0.0699(14) 0.0497(12) 0.0780(15) 0.0092(11) 0.0204(12) 0.0153(10)
C26 0.0729(14) 0.0546(12) 0.0688(14) 0.0092(10) 0.0271(11) 0.0225(10)
C27 0.0568(13) 0.0554(13) 0.0865(16) -0.0110(12) 0.0026(12) 0.0170(10)
N27 0.0783(15) 0.0611(13) 0.128(2) -0.0231(13) 0.0021(14) 0.0182(11)
C28 0.0392(9) 0.0395(9) 0.0460(9) -0.0007(7) 0.0088(7) 0.0129(7)
C29 0.0400(9) 0.0425(10) 0.0486(10) 0.0019(8) 0.0109(8) 0.0115(7)
C30 0.0385(9) 0.0411(9) 0.0510(10) 0.0003(8) 0.0110(8) 0.0124(7)
C31 0.0451(10) 0.0429(9) 0.0473(10) -0.0001(8) 0.0092(8) 0.0161(7)
C32 0.0421(10) 0.0539(11) 0.0527(11) 0.0011(9) 0.0031(8) 0.0157(8)
C33 0.0381(9) 0.0524(11) 0.0573(11) 0.0033(9) 0.0106(8) 0.0103(8)
C34 0.0461(10) 0.0477(10) 0.0505(10) 0.0017(8) 0.0077(8) 0.0198(8)
C35 0.0471(10) 0.0503(11) 0.0547(11) 0.0023(9) 0.0060(9) 0.0122(8)
C36 0.0550(12) 0.0609(12) 0.0487(11) 0.0013(9) 0.0022(9) 0.0178(9)
C37 0.0611(12) 0.0593(12) 0.0513(11) 0.0096(9) 0.0110(9) 0.0250(10)
C38 0.0576(12) 0.0497(11) 0.0597(12) 0.0060(9) 0.0108(10) 0.0133(9)
C39 0.0532(11) 0.0485(11) 0.0494(10) 0.0011(8) 0.0049(8) 0.0129(8)
C40 0.0687(14) 0.0727(15) 0.0589(13) 0.0151(11) 0.0098(11) 0.0187(11)
N40 0.0937(17) 0.1093(19) 0.0683(14) 0.0332(13) 0.0119(12) 0.0124(14)
C41 0.0409(9) 0.0396(9) 0.0516(10) 0.0021(8) 0.0133(8) 0.0117(7)
C42 0.0403(10) 0.0532(11) 0.0602(12) 0.0071(9) 0.0165(9) 0.0106(8)
C43 0.0479(10) 0.0492(11) 0.0580(11) 0.0075(9) 0.0211(9) 0.0106(8)
C44 0.0509(10) 0.0399(9) 0.0518(10) 0.0037(8) 0.0167(8) 0.0139(8)
C45 0.0420(9) 0.0427(10) 0.0503(10) 0.0029(8) 0.0108(8) 0.0126(7)
C46 0.0402(9) 0.0360(9) 0.0500(10) 0.0016(7) 0.0132(8) 0.0114(7)
C47 0.0525(11) 0.0461(10) 0.0545(11) 0.0031(8) 0.0181(9) 0.0166(8)
C48 0.0595(12) 0.0500(11) 0.0592(12) 0.0052(9) 0.0180(10) 0.0136(9)
C49 0.0688(13) 0.0567(12) 0.0588(12) 0.0097(10) 0.0228(10) 0.0200(10)
C50 0.0572(12) 0.0648(13) 0.0556(12) 0.0057(10) 0.0168(10) 0.0256(10)
C51 0.0588(13) 0.0636(13) 0.0622(13) -0.0013(10) 0.0134(10) 0.0142(10)
C52 0.0596(12) 0.0559(12) 0.0582(12) 0.0075(9) 0.0190(10) 0.0126(9)
C53 0.0560(13) 0.0872(17) 0.0605(14) 0.0069(12) 0.0170(11) 0.0276(11)
N53 0.0699(14) 0.131(2) 0.0592(13) 0.0119(12) 0.0141(10) 0.0314(13)
O60 0.0726(12) 0.0817(13) 0.1293(17) -0.0360(12) 0.0012(11) 0.0161(10)
C61 0.0821(19) 0.0768(19) 0.128(3) -0.0268(17) 0.0117(18) 0.0221(15)
C62 0.085(2) 0.109(3) 0.125(3) -0.038(2) 0.0379(19) 0.0105(18)
O63 0.0762(12) 0.0868(13) 0.1144(15) -0.0349(11) 0.0303(11) -0.0023(10)
C64 0.100(2) 0.0786(19) 0.107(2) -0.0160(16) 0.0149(18) 0.0254(16)
C65 0.0697(17) 0.089(2) 0.129(3) -0.0338(18) 0.0097(17) 0.0170(14)
O66 0.092(2) 0.130(3) 0.128(3) -0.002(2) 0.032(2) 0.014(2)
C67 0.143(4) 0.120(3) 0.143(4) 0.001(3) 0.027(3) 0.035(3)
C68 0.092(2) 0.108(3) 0.165(4) -0.020(3) 0.014(3) 0.033(2)
O69 0.075(2) 0.090(2) 0.185(4) 0.011(2) 0.046(2) 0.0238(16)
C70 0.161(4) 0.125(4) 0.136(4) -0.016(3) 0.024(3) 0.068(3)
C71 0.171(5) 0.114(3) 0.107(3) 0.000(3) 0.014(3) -0.012(3)
O66B 0.153(8) 0.090(6) 0.126(7) 0.005(5) 0.027(6) 0.026(5)
O69B 0.271(16) 0.179(12) 0.133(8) 0.033(8) 0.026(9) 0.121(11)
O72 0.1243(18) 0.0777(13) 0.1132(16) 0.0193(12) 0.0204(14) 0.0490(12)
C73 0.119(3) 0.093(2) 0.094(2) 0.0002(18) 0.0041(19) 0.042(2)
C74 0.113(3) 0.106(2) 0.083(2) 0.0279(18) 0.0163(18) 0.034(2)
O75 0.1041(15) 0.0708(12) 0.1157(17) 0.0167(11) 0.0151(13) 0.0270(11)
C76 0.105(2) 0.091(2) 0.092(2) 0.0071(17) 0.0203(18) 0.0240(18)
C77 0.119(3) 0.092(2) 0.099(2) 0.0242(18) 0.037(2) 0.0349(19)

loop_
_atom_type_symbol
_atom_type_description
_atom_type_scat_dispersion_real
_atom_type_scat_dispersion_imag
_atom_type_scat_source
C C 0.0181 0.0091 'International Tables Vol C Tables 4.2.6.8 and 6.1.1.4'
H H 0.0000 0.0000 'International Tables Vol C Tables 4.2.6.8 and 6.1.1.4'
N N 0.0311 0.0180 'International Tables Vol C Tables 4.2.6.8 and 6.1.1.4'
O O 0.0492 0.0322 'International Tables Vol C Tables 4.2.6.8 and 6.1.1.4'

loop_
_geom_angle_atom_site_label_1
_geom_angle_atom_site_label_2
_geom_angle_atom_site_label_3
_geom_angle
_geom_angle_publ_flag
C46 C1 C28 101.55(13) y
C46 C1 C2 114.04(14) y
C28 C1 C2 110.78(14) y
C46 C1 C20 119.33(15) y
C28 C1 C20 110.09(14) y
C2 C1 C20 101.23(13) y
C7 C2 C3 121.57(16) y
C7 C2 C1 127.74(15) y
C3 C2 C1 110.65(15) y
C4 C3 C2 119.33(17) y
C4 C3 C15 131.95(16) y
C2 C3 C15 108.71(15) y
C3 C4 C5 119.09(17) y
C3 C4 H4 120.5 ?
C5 C4 H4 120.5 ?
C4 C5 C6 121.66(17) y
C4 C5 H5 119.2 ?
C6 C5 H5 119.2 ?
C7 C6 C5 118.77(17) y
C7 C6 C8 119.76(16) y
C5 C6 C8 121.47(17) y
C2 C7 C6 119.54(16) y
C2 C7 H7 120.2 ?
C6 C7 H7 120.2 ?
C13 C8 C9 118.34(19) y
C13 C8 C6 120.00(18) y
C9 C8 C6 121.66(19) y
C10 C9 C8 121.1(2) y
C10 C9 H9 119.4 ?
C8 C9 H9 119.5 ?
C11 C10 C9 119.7(2) y
C11 C10 H10 120.1 ?
C9 C10 H10 120.1 ?
C10 C11 C12 120.0(2) y
C10 C11 C14 120.6(3) y
C12 C11 C14 119.3(3) y
C13 C12 C11 119.3(2) y
C13 C12 H12 120.4 ?
C11 C12 H12 120.4 ?
C8 C13 C12 121.4(2) y
C8 C13 H13 119.3 ?
C12 C13 H13 119.3 ?
N14 C14 C11 179.0(5) y
C16 C15 C20 119.50(17) y
C16 C15 C3 132.10(16) y
C20 C15 C3 108.39(15) y
C17 C16 C15 119.21(17) y
C17 C16 H16 120.4 ?
C15 C16 H16 120.4 ?
C16 C17 C18 121.79(17) y
C16 C17 H17 119.1 ?
C18 C17 H17 119.1 ?
C17 C18 C19 118.52(17) y
C17 C18 C21 121.53(17) y
C19 C18 C21 119.86(17) y
C20 C19 C18 119.85(16) y
C20 C19 H19 120.1 ?
C18 C19 H19 120.1 ?
C19 C20 C15 121.12(16) y
C19 C20 C1 128.08(15) y
C15 C20 C1 110.41(15) y
C26 C21 C22 118.18(19) y
C26 C21 C18 121.17(18) y
C22 C21 C18 120.59(18) y
C23 C22 C21 121.1(2) y
C23 C22 H22 119.5 ?
C21 C22 H22 119.5 ?
C22 C23 C24 120.1(2) y
C22 C23 H23 120 ?
C24 C23 H23 120 ?
C23 C24 C25 119.7(2) y
C23 C24 C27 120.4(2) y
C25 C24 C27 119.9(2) y
C26 C25 C24 119.8(2) y
C26 C25 H25 120.1 ?
C24 C25 H25 120.1 ?
C21 C26 C25 121.2(2) y
C21 C26 H26 119.4 ?
C25 C26 H26 119.4 ?
N27 C27 C24 179.7(3) y
C29 C28 C30 121.28(17) y
C29 C28 C1 127.65(15) y
C30 C28 C1 111.07(15) y
C28 C29 C31 120.00(16) y
C28 C29 H29 120 ?
C31 C29 H29 120 ?
C33 C30 C28 119.26(17) y
C33 C30 C41 132.91(16) y
C28 C30 C41 107.82(16) y
C29 C31 C32 118.34(17) y
C29 C31 C34 119.88(16) y
C32 C31 C34 121.77(17) y
C33 C32 C31 121.61(17) y
C33 C32 H32 119.2 ?
C31 C32 H32 119.2 ?
C32 C33 C30 119.51(16) y
C32 C33 H33 120.2 ?
C30 C33 H33 120.2 ?
C35 C34 C39 117.75(18) y
C35 C34 C31 121.97(17) y
C39 C34 C31 120.27(17) y
C36 C35 C34 121.27(18) y
C36 C35 H35 119.4 ?
C34 C35 H35 119.4 ?
C35 C36 C37 119.99(18) y
C35 C36 H36 120 ?
C37 C36 H36 120 ?
C36 C37 C38 120.06(19) y
C36 C37 C40 121.5(2) y
C38 C37 C40 118.5(2) y
C39 C38 C37 119.38(19) y
C39 C38 H38 120.3 ?
C37 C38 H38 120.3 ?
C38 C39 C34 121.53(18) y
C38 C39 H39 119.2 ?
C34 C39 H39 119.2 ?
N40 C40 C37 178.1(3) y
C42 C41 C46 119.63(18) y
C42 C41 C30 131.25(17) y
C46 C41 C30 109.07(15) y
C43 C42 C41 118.93(18) y
C43 C42 H42 120.5 ?
C41 C42 H42 120.5 ?
C42 C43 C44 121.86(17) y
C42 C43 H43 119.1 ?
C44 C43 H43 119.1 ?
C45 C44 C43 118.72(18) y
C45 C44 C47 121.55(17) y
C43 C44 C47 119.68(16) y
C46 C45 C44 119.68(17) y
C46 C45 H45 120.2 ?
C44 C45 H45 120.2 ?
C45 C46 C41 121.18(16) y
C45 C46 C1 128.18(16) y
C41 C46 C1 110.48(16) y
C48 C47 C52 117.72(19) y
C48 C47 C44 121.39(18) y
C52 C47 C44 120.88(17) y
C49 C48 C47 120.8(2) y
C49 C48 H48 119.6 ?
C47 C48 H48 119.6 ?
C50 C49 C48 120.2(2) y
C50 C49 H49 119.9 ?
C48 C49 H49 119.9 ?
C49 C50 C51 120.1(2) y
C49 C50 C53 120.6(2) y
C51 C50 C53 119.2(2) y
C52 C51 C50 119.6(2) y
C52 C51 H51 120.2 ?
C50 C51 H51 120.2 ?
C51 C52 C47 121.5(2) y
C51 C52 H52 119.2 ?
C47 C52 H52 119.3 ?
N53 C53 C50 178.2(3) y
C61 O60 C65 109.7(2) y
O60 C61 C62 110.9(3) y
O60 C61 H61A 109.5 ?
C62 C61 H61A 109.5 ?
O60 C61 H61B 109.5 ?
C62 C61 H61B 109.5 ?
H61A C61 H61B 108 ?
O63 C62 C61 111.7(2) y
O63 C62 H62A 109.3 ?
C61 C62 H62A 109.3 ?
O63 C62 H62B 109.3 ?
C61 C62 H62B 109.3 ?
H62A C62 H62B 107.9 ?
C62 O63 C64 110.1(2) y
O63 C64 C65 110.4(3) y
O63 C64 H64A 109.6 ?
C65 C64 H64A 109.6 ?
O63 C64 H64B 109.6 ?
C65 C64 H64B 109.6 ?
H64A C64 H64B 108.1 ?
O60 C65 C64 110.3(3) y
O60 C65 H65A 109.6 ?
C64 C65 H65A 109.6 ?
O60 C65 H65B 109.6 ?
C64 C65 H65B 109.6 ?
H65A C65 H65B 108.1 ?
C67 O66 C71 104.1(3) y
O66 C67 C68 107.7(4) y
O66 C67 H67A 110.2 ?
C68 C67 H67A 110.2 ?
O66 C67 H67B 110.2 ?
C68 C67 H67B 110.2 ?
H67A C67 H67B 108.5 ?
O69 C68 C67 109.1(4) y
O69 C68 H68A 109.9 ?
C67 C68 H68A 109.9 ?
O69 C68 H68B 109.9 ?
C67 C68 H68B 109.9 ?
H68A C68 H68B 108.3 ?
C68 O69 C70 107.0(3) y
C71 C70 O69 107.8(4) y
C71 C70 H70A 110.1 ?
O69 C70 H70A 110.1 ?
C71 C70 H70B 110.1 ?
O69 C70 H70B 110.1 ?
H70A C70 H70B 108.4 ?
C70 C71 O66 106.6(3) y
C70 C71 H71A 110.4 ?
O66 C71 H71A 110.4 ?
C70 C71 H71B 110.4 ?
O66 C71 H71B 110.4 ?
H71A C71 H71B 108.6 ?
C73 O72 C77 109.3(2) y
O72 C73 C74 111.2(3) y
O72 C73 H73A 109.4 ?
C74 C73 H73A 109.4 ?
O72 C73 H73B 109.4 ?
C74 C73 H73B 109.4 ?
H73A C73 H73B 108 ?
O75 C74 C73 110.9(3) y
O75 C74 H74A 109.5 ?
C73 C74 H74A 109.4 ?
O75 C74 H74B 109.5 ?
C73 C74 H74B 109.5 ?
H74A C74 H74B 108 ?
C76 O75 C74 109.5(2) y
O75 C76 C77 110.3(3) y
O75 C76 H76A 109.6 ?
C77 C76 H76A 109.6 ?
O75 C76 H76B 109.6 ?
C77 C76 H76B 109.6 ?
H76A C76 H76B 108.1 ?
O72 C77 C76 111.5(3) y
O72 C77 H77A 109.3 ?
C76 C77 H77A 109.3 ?
O72 C77 H77B 109.3 ?
C76 C77 H77B 109.3 ?
H77A C77 H77B 108 ?

loop_
_geom_bond_atom_site_label_1
_geom_bond_atom_site_label_2
_geom_bond_distance
_geom_bond_publ_flag
C1 C46 1.519(2) y
C1 C28 1.525(2) y
C1 C2 1.527(2) y
C1 C20 1.528(2) y
C2 C7 1.373(2) y
C2 C3 1.398(2) y
C3 C4 1.386(2) y
C3 C15 1.468(2) y
C4 C5 1.386(3) y
C4 H4 0.94 ?
C5 C6 1.397(3) y
C5 H5 0.94 ?
C6 C7 1.396(2) y
C6 C8 1.477(3) y
C7 H7 0.94 ?
C8 C13 1.384(3) y
C8 C9 1.384(3) y
C9 C10 1.384(3) y
C9 H9 0.94 ?
C10 C11 1.383(4) y
C10 H10 0.94 ?
C11 C12 1.386(4) y
C11 C14 1.438(4) y
C12 C13 1.384(3) y
C12 H12 0.94 ?
C13 H13 0.94 ?
C14 N14 1.139(4) y
C15 C16 1.390(2) y
C15 C20 1.407(2) y
C16 C17 1.377(3) y
C16 H16 0.94 ?
C17 C18 1.402(3) y
C17 H17 0.94 ?
C18 C19 1.404(2) y
C18 C21 1.483(3) y
C19 C20 1.369(2) y
C19 H19 0.94 ?
C21 C26 1.380(3) y
C21 C22 1.393(3) y
C22 C23 1.373(3) y
C22 H22 0.94 ?
C23 C24 1.379(3) y
C23 H23 0.94 ?
C24 C25 1.384(3) y
C24 C27 1.437(3) y
C25 C26 1.382(3) y
C25 H25 0.9399 ?
C26 H26 0.94 ?
C27 N27 1.137(3) y
C28 C29 1.370(2) y
C28 C30 1.401(2) y
C29 C31 1.394(3) y
C29 H29 0.94 ?
C30 C33 1.384(3) y
C30 C41 1.471(3) y
C31 C32 1.405(3) y
C31 C34 1.477(3) y
C32 C33 1.377(3) y
C32 H32 0.94 ?
C33 H33 0.94 ?
C34 C35 1.390(3) y
C34 C39 1.402(3) y
C35 C36 1.379(3) y
C35 H35 0.94 ?
C36 C37 1.379(3) y
C36 H36 0.94 ?
C37 C38 1.395(3) y
C37 C40 1.441(3) y
C38 C39 1.373(3) y
C38 H38 0.94 ?
C39 H39 0.94 ?
C40 N40 1.131(3) y
C41 C42 1.395(2) y
C41 C46 1.400(2) y
C42 C43 1.379(3) y
C42 H42 0.94 ?
C43 C44 1.405(3) y
C43 H43 0.94 ?
C44 C45 1.396(2) y
C44 C47 1.481(3) y
C45 C46 1.379(3) y
C45 H45 0.94 ?
C47 C48 1.394(3) y
C47 C52 1.400(3) y
C48 C49 1.381(3) y
C48 H48 0.94 ?
C49 C50 1.379(3) y
C49 H49 0.94 ?
C50 C51 1.384(3) y
C50 C53 1.441(3) y
C51 C52 1.375(3) y
C51 H51 0.94 ?
C52 H52 0.94 ?
C53 N53 1.138(3) y
O60 C61 1.406(4) y
O60 C65 1.422(3) y
C61 C62 1.475(4) y
C61 H61a 0.98 ?
C61 H61b 0.98 ?
C62 O63 1.407(3) y
C62 H62a 0.98 ?
C62 H62b 0.98 ?
O63 C64 1.416(4) y
C64 C65 1.469(4) y
C64 H64a 0.98 ?
C64 H64b 0.98 ?
C65 H65a 0.98 ?
C65 H65b 0.98 ?
O66 C67 1.397(5) y
O66 C71 1.516(6) y
C67 C68 1.458(6) y
C67 H67a 0.98 ?
C67 H67b 0.98 ?
C68 O69 1.375(4) y
C68 H68a 0.98 ?
C68 H68b 0.98 ?
O69 C70 1.480(5) y
C70 C71 1.475(6) y
C70 H70a 0.98 ?
C70 H70b 0.98 ?
C71 H71a 0.98 ?
C71 H71b 0.98 ?
O72 C73 1.412(4) y
O72 C77 1.416(4) y
C73 C74 1.482(4) y
C73 H73a 0.98 ?
C73 H73b 0.98 ?
C74 O75 1.415(4) y
C74 H74a 0.98 ?
C74 H74b 0.98 ?
O75 C76 1.414(4) y
C76 C77 1.489(4) y
C76 H76a 0.98 ?
C76 H76b 0.98 ?
C77 H77a 0.98 ?
C77 H77b 0.98 ?

loop_
_geom_torsion_atom_site_label_1
_geom_torsion_atom_site_label_2
_geom_torsion_atom_site_label_3
_geom_torsion_atom_site_label_4
_geom_torsion
_geom_torsion_publ_flag
C46 C1 C2 C7 -45.4(2) y
C28 C1 C2 C7 68.4(2) y
C20 C1 C2 C7 -174.88(18) y
C46 C1 C2 C3 136.83(16) y
C28 C1 C2 C3 -109.36(17) y
C20 C1 C2 C3 7.38(18) y
C7 C2 C3 C4 -2.4(3) y
C1 C2 C3 C4 175.54(17) y
C7 C2 C3 C15 177.34(16) y
C1 C2 C3 C15 -4.8(2) y
C2 C3 C4 C5 1.2(3) y
C15 C3 C4 C5 -178.4(2) y
C3 C4 C5 C6 0.4(3) y
C4 C5 C6 C7 -1.0(3) y
C4 C5 C6 C8 178.95(19) y
C3 C2 C7 C6 1.8(3) y
C1 C2 C7 C6 -175.70(17) y
C5 C6 C7 C2 -0.2(3) y
C8 C6 C7 C2 179.93(17) y
C7 C6 C8 C13 39.0(3) y
C5 C6 C8 C13 -140.9(2) y
C7 C6 C8 C9 -140.5(2) y
C5 C6 C8 C9 39.6(3) y
C13 C8 C9 C10 -1.7(4) y
C6 C8 C9 C10 177.8(2) y
C8 C9 C10 C11 -0.5(4) y
C9 C10 C11 C12 1.9(4) y
C9 C10 C11 C14 -177.2(3) y
C10 C11 C12 C13 -1.1(4) y
C14 C11 C12 C13 178.0(3) y
C9 C8 C13 C12 2.4(3) y
C6 C8 C13 C12 -177.1(2) y
C11 C12 C13 C8 -1.0(4) y
C4 C3 C15 C16 -1.6(4) y
C2 C3 C15 C16 178.8(2) y
C4 C3 C15 C20 179.4(2) y
C2 C3 C15 C20 -0.3(2) y
C20 C15 C16 C17 0.4(3) y
C3 C15 C16 C17 -178.58(19) y
C15 C16 C17 C18 0.0(3) y
C16 C17 C18 C19 -0.2(3) y
C16 C17 C18 C21 176.25(19) y
C17 C18 C19 C20 0.0(3) y
C21 C18 C19 C20 -176.50(17) y
C18 C19 C20 C15 0.4(3) y
C18 C19 C20 C1 172.48(17) y
C16 C15 C20 C19 -0.6(3) y
C3 C15 C20 C19 178.61(17) y
C16 C15 C20 C1 -173.98(17) y
C3 C15 C20 C1 5.2(2) y
C46 C1 C20 C19 53.6(3) y
C28 C1 C20 C19 -63.1(2) y
C2 C1 C20 C19 179.64(18) y
C46 C1 C20 C15 -133.56(16) y
C28 C1 C20 C15 109.69(16) y
C2 C1 C20 C15 -7.55(18) y
C17 C18 C21 C26 147.4(2) y
C19 C18 C21 C26 -36.2(3) y
C17 C18 C21 C22 -35.4(3) y
C19 C18 C21 C22 141.0(2) y
C26 C21 C22 C23 0.1(3) y
C18 C21 C22 C23 -177.1(2) y
C21 C22 C23 C24 -0.3(3) y
C22 C23 C24 C25 0.4(3) y
C22 C23 C24 C27 179.8(2) y
C23 C24 C25 C26 -0.2(4) y
C27 C24 C25 C26 -179.6(2) y
C22 C21 C26 C25 0.0(3) y
C18 C21 C26 C25 177.3(2) y
C24 C25 C26 C21 0.1(4) y
C46 C1 C28 C29 -179.41(17) y
C2 C1 C28 C29 59.1(2) y
C20 C1 C28 C29 -52.0(2) y
C46 C1 C28 C30 0.40(18) y
C2 C1 C28 C30 -121.09(16) y
C20 C1 C28 C30 127.78(16) y
C30 C28 C29 C31 0.7(3) y
C1 C28 C29 C31 -179.50(16) y
C29 C28 C30 C33 -0.3(3) y
C1 C28 C30 C33 179.83(16) y
C29 C28 C30 C41 -179.82(16) y
C1 C28 C30 C41 0.36(19) y
C28 C29 C31 C32 -0.5(3) y
C28 C29 C31 C34 178.30(16) y
C29 C31 C32 C33 0.0(3) y
C34 C31 C32 C33 -178.81(18) y
C31 C32 C33 C30 0.4(3) y
C28 C30 C33 C32 -0.2(3) y
C41 C30 C33 C32 179.12(19) y
C29 C31 C34 C35 147.31(19) y
C32 C31 C34 C35 -33.9(3) y
C29 C31 C34 C39 -31.9(3) y
C32 C31 C34 C39 146.9(2) y
C39 C34 C35 C36 -1.2(3) y
C31 C34 C35 C36 179.56(19) y
C34 C35 C36 C37 0.8(3) y
C35 C36 C37 C38 0.1(3) y
C35 C36 C37 C40 -179.1(2) y
C36 C37 C38 C39 -0.6(3) y
C40 C37 C38 C39 178.6(2) y
C37 C38 C39 C34 0.2(3) y
C35 C34 C39 C38 0.7(3) y
C31 C34 C39 C38 179.98(19) y
C33 C30 C41 C42 -3.3(3) y
C28 C30 C41 C42 176.09(19) y
C33 C30 C41 C46 179.58(19) y
C28 C30 C41 C46 -1.1(2) y
C46 C41 C42 C43 0.7(3) y
C30 C41 C42 C43 -176.18(18) y
C41 C42 C43 C44 -0.1(3) y
C42 C43 C44 C45 -0.7(3) y
C42 C43 C44 C47 176.68(18) y
C43 C44 C45 C46 0.8(3) y
C47 C44 C45 C46 -176.44(16) y
C44 C45 C46 C41 -0.3(3) y
C44 C45 C46 C1 174.57(17) y
C42 C41 C46 C45 -0.5(3) y
C30 C41 C46 C45 177.00(16) y
C42 C41 C46 C1 -176.19(16) y
C30 C41 C46 C1 1.3(2) y
C28 C1 C46 C45 -176.34(17) y
C2 C1 C46 C45 -57.2(2) y
C20 C1 C46 C45 62.5(2) y
C28 C1 C46 C41 -1.06(18) y
C2 C1 C46 C41 118.13(16) y
C20 C1 C46 C41 -122.19(17) y
C45 C44 C47 C48 -150.31(19) y
C43 C44 C47 C48 32.4(3) y
C45 C44 C47 C52 30.6(3) y
C43 C44 C47 C52 -146.7(2) y
C52 C47 C48 C49 2.4(3) y
C44 C47 C48 C49 -176.79(19) y
C47 C48 C49 C50 -0.6(3) y
C48 C49 C50 C51 -1.4(3) y
C48 C49 C50 C53 176.5(2) y
C49 C50 C51 C52 1.6(3) y
C53 C50 C51 C52 -176.3(2) y
C50 C51 C52 C47 0.2(3) y
C48 C47 C52 C51 -2.2(3) y
C44 C47 C52 C51 177.0(2) y
C65 O60 C61 C62 -56.7(4) y
O60 C61 C62 O63 56.2(4) y
C61 C62 O63 C64 -55.8(4) y
C62 O63 C64 C65 57.3(4) y
C61 O60 C65 C64 58.6(4) y
O63 C64 C65 O60 -59.2(4) y
C71 O66 C67 C68 -67.6(5) y
O66 C67 C68 O69 70.7(5) y
C67 C68 O69 C70 -64.3(5) y
C68 O69 C70 C71 62.1(5) y
O69 C70 C71 O66 -62.1(5) y
C67 O66 C71 C70 65.4(5) y
C77 O72 C73 C74 56.6(4) y
O72 C73 C74 O75 -58.2(4) y
C73 C74 O75 C76 57.9(3) y
C74 O75 C76 C77 -57.5(3) y
C73 O72 C77 C76 -56.7(4) y
O75 C76 C77 O72 58.0(4) y
